data_4084405
loop_
_publ_author_name
'Takeuchi, Katsuhiko'
'Minami, Ataru'
'Nakajima, Yumiko'
'Ozawa, Fumiyuki'

_publ_section_title
;
 Synthesis and Structures of Nickel Complexes with a PN-Chelate
 Phosphaalkene Ligand
;
_journal_issue 19
_journal_name_full Organometallics
_journal_page_first 5365
_journal_paper_doi 10.1021/om500685x
_journal_volume 33
_journal_year 2014
_chemical_formula_sum 'C34 H49 Br N Ni P Si'
_chemical_formula_weight 669.42
_chemical_name_systematic
; 
 ? 
;
_space_group_IT_number 19
_symmetry_cell_setting orthorhombic
_symmetry_space_group_name_Hall 'P 2ac 2ab'
_symmetry_space_group_name_H-M 'P 21 21 21'
_atom_sites_solution_hydrogens geom
_atom_sites_solution_primary direct
_atom_sites_solution_secondary difmap
_audit_creation_method SHELXL-97
_cell_angle_alpha 90.00
_cell_angle_beta 90.00
_cell_angle_gamma 90.00
_cell_formula_units_Z 4
_cell_length_a 10.5075(12)
_cell_length_b 16.4116(19)
_cell_length_c 20.374(2)
_cell_measurement_temperature 93(2)
_cell_volume 3513.4(7)
_computing_cell_refinement 'CrystalClear (rigaku/MSC inc., 2006)'
_computing_data_collection 'CrystalClear (rigaku/MSC inc., 2006)'
_computing_data_reduction 'CrystalClear (rigaku/MSC inc., 2006)'
_computing_molecular_graphics 'Mercury 3.1.1'
_computing_publication_material 'SHELXL-97 (Sheldrick, 1997)'
_computing_structure_refinement 'SHELXL-97 (Sheldrick, 1997)'
_computing_structure_solution SIR-97
_diffrn_ambient_temperature 93(2)
_diffrn_measured_fraction_theta_full 0.997
_diffrn_measured_fraction_theta_max 0.997
_diffrn_measurement_device_type ' CCD area detector '
_diffrn_measurement_method ' phi and omega scans'
_diffrn_radiation_monochromator graphite
_diffrn_radiation_source 'fine-focus sealed tube'
_diffrn_radiation_type MoK\a
_diffrn_radiation_wavelength 0.71075
_diffrn_reflns_av_R_equivalents 0.0243
_diffrn_reflns_av_sigmaI/netI 0.0252
_diffrn_reflns_limit_h_max 11
_diffrn_reflns_limit_h_min -12
_diffrn_reflns_limit_k_max 17
_diffrn_reflns_limit_k_min -19
_diffrn_reflns_limit_l_max 24
_diffrn_reflns_limit_l_min -24
_diffrn_reflns_number 23431
_diffrn_reflns_theta_full 24.99
_diffrn_reflns_theta_max 24.99
_diffrn_reflns_theta_min 3.05
_exptl_absorpt_coefficient_mu 1.791
_exptl_absorpt_correction_T_max 0.8005
_exptl_absorpt_correction_T_min 0.7505
_exptl_absorpt_correction_type numerical
_exptl_crystal_colour red
_exptl_crystal_density_diffrn 1.266
_exptl_crystal_density_method 'not measured'
_exptl_crystal_description block
_exptl_crystal_F_000 1408
_exptl_crystal_size_max 0.17
_exptl_crystal_size_mid 0.14
_exptl_crystal_size_min 0.13
_refine_diff_density_max 1.047
_refine_diff_density_min -0.419
_refine_diff_density_rms 0.064
_refine_ls_abs_structure_details 'Flack H D (1983), Acta Cryst. A39, 876-881'
_refine_ls_abs_structure_Flack -0.017(6)
_refine_ls_extinction_method none
_refine_ls_goodness_of_fit_ref 1.104
_refine_ls_hydrogen_treatment constr
_refine_ls_matrix_type full
_refine_ls_number_parameters 364
_refine_ls_number_reflns 6175
_refine_ls_number_restraints 0
_refine_ls_restrained_S_all 1.104
_refine_ls_R_factor_all 0.0276
_refine_ls_R_factor_gt 0.0268
_refine_ls_shift/su_max 0.002
_refine_ls_shift/su_mean 0.000
_refine_ls_structure_factor_coef Fsqd
_refine_ls_weighting_details 'calc w=1/[\s^2^(Fo^2^)+(0.0437P)^2^+1.1208P] where P=(Fo^2^+2Fc^2^)/3'
_refine_ls_weighting_scheme calc
_refine_ls_wR_factor_gt 0.0720
_refine_ls_wR_factor_ref 0.0727
_reflns_number_gt 6039
_reflns_number_total 6175
_reflns_threshold_expression >2sigma(I)
_cod_data_source_file om500685x_si_001.cif
_cod_data_source_block complex_5
_cod_depositor_comments 'Adding full bibliography for 4084401--4084405.cif.'
_cod_original_cell_volume 3513.3(7)
_cod_original_sg_symbol_H-M P212121
_cod_database_code 4084405

loop_
_symmetry_equiv_pos_as_xyz
'x, y, z'
'-x+1/2, -y, z+1/2'
'x+1/2, -y+1/2, -z'
'-x, y+1/2, -z+1/2'

loop_
_atom_site_label
_atom_site_type_symbol
_atom_site_fract_x
_atom_site_fract_y
_atom_site_fract_z
_atom_site_U_iso_or_equiv
_atom_site_adp_type
_atom_site_occupancy
_atom_site_symmetry_multiplicity
_atom_site_calc_flag
_atom_site_refinement_flags
Ni1 Ni 0.98162(3) 0.025596(19) 0.792040(15) 0.01456(8) Uani 1 1 d .
Br1 Br 1.10265(3) -0.085486(16) 0.754568(13) 0.02474(8) Uani 1 1 d .
P1 P 0.88959(6) 0.13107(4) 0.82127(3) 0.01393(13) Uani 1 1 d .
N1 N 1.0150(2) 0.01290(13) 0.88940(10) 0.0182(4) Uani 1 1 d .
C1 C 1.0736(3) -0.05210(17) 0.91442(14) 0.0234(6) Uani 1 1 d .
H1 H 1.0931 -0.0962 0.8860 0.028 Uiso 1 1 calc R
C2 C 1.1078(3) -0.05832(17) 0.98040(13) 0.0237(6) Uani 1 1 d .
H2 H 1.1481 -0.1060 0.9966 0.028 Uiso 1 1 calc R
C3 C 1.0818(3) 0.00602(17) 1.02142(13) 0.0236(6) Uani 1 1 d .
H3 H 1.1064 0.0043 1.0663 0.028 Uiso 1 1 calc R
C4 C 1.0188(3) 0.07374(17) 0.99636(12) 0.0207(5) Uani 1 1 d .
H4 H 0.9988 0.1183 1.0243 0.025 Uiso 1 1 calc R
C5 C 0.9853(2) 0.07619(15) 0.93060(12) 0.0158(5) Uani 1 1 d .
C6 C 0.9192(2) 0.14635(16) 0.90146(12) 0.0153(5) Uani 1 1 d .
C7 C 0.8886(3) 0.22013(15) 0.94013(11) 0.0166(5) Uani 1 1 d .
C8 C 0.8061(3) 0.21725(17) 0.99468(13) 0.0217(6) Uani 1 1 d .
H8 H 0.7671 0.1672 1.0068 0.026 Uiso 1 1 calc R
C9 C 0.7819(3) 0.28691(19) 1.03035(13) 0.0278(7) Uani 1 1 d .
H9 H 0.7266 0.2844 1.0672 0.033 Uiso 1 1 calc R
C10 C 0.8371(3) 0.36052(19) 1.01310(15) 0.0306(7) Uani 1 1 d .
H10 H 0.8200 0.4081 1.0381 0.037 Uiso 1 1 calc R
C11 C 0.9176(3) 0.36449(18) 0.95911(15) 0.0295(7) Uani 1 1 d .
H11 H 0.9555 0.4148 0.9470 0.035 Uiso 1 1 calc R
C12 C 0.9424(3) 0.29457(17) 0.92301(14) 0.0225(6) Uani 1 1 d .
H12 H 0.9970 0.2976 0.8859 0.027 Uiso 1 1 calc R
C13 C 0.8083(2) 0.21128(16) 0.77926(12) 0.0182(5) Uani 1 1 d .
H13 H 0.8115 0.1987 0.7318 0.022 Uiso 1 1 calc R
H13A H 0.8583 0.2618 0.7859 0.022 Uiso 1 1 calc R
Si1 Si 0.63594(7) 0.23559(5) 0.80053(3) 0.01853(15) Uani 1 1 d .
C14 C 0.5551(3) 0.1477(2) 0.84108(15) 0.0302(7) Uani 1 1 d .
H14 H 0.6047 0.1305 0.8794 0.045 Uiso 1 1 calc R
H14A H 0.5483 0.1024 0.8100 0.045 Uiso 1 1 calc R
H14B H 0.4697 0.1642 0.8552 0.045 Uiso 1 1 calc R
C15 C 0.6298(3) 0.32492(18) 0.85666(14) 0.0271(6) Uani 1 1 d .
H15 H 0.6783 0.3701 0.8375 0.041 Uiso 1 1 calc R
H15A H 0.6668 0.3101 0.8992 0.041 Uiso 1 1 calc R
H15B H 0.5411 0.3417 0.8629 0.041 Uiso 1 1 calc R
C16 C 0.5598(3) 0.2617(2) 0.72046(14) 0.0293(6) Uani 1 1 d .
H16 H 0.4698 0.2747 0.7276 0.044 Uiso 1 1 calc R
H16A H 0.5668 0.2152 0.6905 0.044 Uiso 1 1 calc R
H16B H 0.6029 0.3090 0.7012 0.044 Uiso 1 1 calc R
C17 C 0.9443(2) 0.05481(15) 0.70327(12) 0.0162(5) Uani 1 1 d .
C18 C 0.8343(3) 0.02403(16) 0.67210(12) 0.0187(5) Uani 1 1 d .
C19 C 0.8121(3) 0.04446(18) 0.60623(14) 0.0265(6) Uani 1 1 d .
H19 H 0.7386 0.0231 0.5852 0.032 Uiso 1 1 calc R
C20 C 0.8922(3) 0.09410(18) 0.57067(14) 0.0298(7) Uani 1 1 d .
C21 C 0.9991(3) 0.12425(17) 0.60248(13) 0.0240(6) Uani 1 1 d .
H21 H 1.0555 0.1585 0.5787 0.029 Uiso 1 1 calc R
C22 C 1.0274(3) 0.10647(15) 0.66795(12) 0.0177(5) Uani 1 1 d .
C23 C 0.7345(2) -0.03610(16) 0.70205(13) 0.0189(5) Uani 1 1 d .
C24 C 0.7423(3) -0.05031(17) 0.77658(13) 0.0212(6) Uani 1 1 d .
H24 H 0.7272 0.0012 0.7996 0.032 Uiso 1 1 calc R
H24A H 0.8270 -0.0710 0.7879 0.032 Uiso 1 1 calc R
H24B H 0.6777 -0.0902 0.7897 0.032 Uiso 1 1 calc R
C25 C 0.5997(3) -0.00520(18) 0.68768(15) 0.0296(7) Uani 1 1 d .
H25 H 0.5378 -0.0387 0.7115 0.044 Uiso 1 1 calc R
H25A H 0.5829 -0.0088 0.6405 0.044 Uiso 1 1 calc R
H25B H 0.5921 0.0516 0.7019 0.044 Uiso 1 1 calc R
C26 C 0.7560(3) -0.11981(18) 0.66878(14) 0.0275(6) Uani 1 1 d .
H26 H 0.6923 -0.1587 0.6848 0.041 Uiso 1 1 calc R
H26A H 0.8414 -0.1398 0.6794 0.041 Uiso 1 1 calc R
H26B H 0.7477 -0.1139 0.6211 0.041 Uiso 1 1 calc R
C27 C 0.8679(4) 0.1171(2) 0.49806(16) 0.0510(11) Uani 1 1 d .
C28 C 0.7685(5) 0.0694(3) 0.46613(18) 0.0733(17) Uani 1 1 d .
H28 H 0.6881 0.0766 0.4898 0.110 Uiso 1 1 calc R
H28A H 0.7923 0.0117 0.4665 0.110 Uiso 1 1 calc R
H28B H 0.7583 0.0879 0.4207 0.110 Uiso 1 1 calc R
C29 C 0.8751(8) 0.2019(3) 0.4871(3) 0.117(3) Uani 1 1 d .
H29 H 0.8683 0.2130 0.4400 0.176 Uiso 1 1 calc R
H29A H 0.9567 0.2225 0.5035 0.176 Uiso 1 1 calc R
H29B H 0.8053 0.2292 0.5103 0.176 Uiso 1 1 calc R
C30 C 0.9917(5) 0.0880(4) 0.4554(2) 0.0828(16) Uani 1 1 d .
H30 H 1.0037 0.0291 0.4606 0.124 Uiso 1 1 calc R
H30A H 1.0677 0.1166 0.4712 0.124 Uiso 1 1 calc R
H30B H 0.9781 0.1007 0.4090 0.124 Uiso 1 1 calc R
C31 C 1.1554(2) 0.14452(17) 0.69154(13) 0.0192(5) Uani 1 1 d .
C32 C 1.1902(3) 0.13606(19) 0.76432(14) 0.0265(6) Uani 1 1 d .
H32 H 1.2768 0.1563 0.7714 0.040 Uiso 1 1 calc R
H32A H 1.1855 0.0786 0.7772 0.040 Uiso 1 1 calc R
H32B H 1.1304 0.1679 0.7909 0.040 Uiso 1 1 calc R
C33 C 1.1565(3) 0.23633(18) 0.67676(15) 0.0281(6) Uani 1 1 d .
H33 H 1.0879 0.2630 0.7013 0.042 Uiso 1 1 calc R
H33A H 1.1437 0.2450 0.6296 0.042 Uiso 1 1 calc R
H33B H 1.2385 0.2595 0.6900 0.042 Uiso 1 1 calc R
C34 C 1.2638(3) 0.10249(19) 0.65261(14) 0.0293(7) Uani 1 1 d .
H34 H 1.3457 0.1264 0.6651 0.044 Uiso 1 1 calc R
H34A H 1.2498 0.1104 0.6055 0.044 Uiso 1 1 calc R
H34B H 1.2643 0.0441 0.6626 0.044 Uiso 1 1 calc R

loop_
_atom_site_aniso_label
_atom_site_aniso_U_11
_atom_site_aniso_U_22
_atom_site_aniso_U_33
_atom_site_aniso_U_23
_atom_site_aniso_U_13
_atom_site_aniso_U_12
Ni1 0.01804(16) 0.01329(16) 0.01234(15) -0.00115(13) -0.00104(12) 0.00235(12)
Br1 0.03098(15) 0.01920(14) 0.02404(14) -0.00388(11) -0.00030(11) 0.00927(11)
P1 0.0157(3) 0.0143(3) 0.0118(3) 0.0001(2) 0.0002(2) 0.0023(3)
N1 0.0189(11) 0.0170(11) 0.0186(10) 0.0012(9) -0.0026(9) 0.0015(9)
C1 0.0310(15) 0.0181(13) 0.0212(13) 0.0015(10) -0.0012(11) 0.0061(11)
C2 0.0282(15) 0.0231(14) 0.0198(13) 0.0039(11) -0.0058(12) 0.0064(12)
C3 0.0226(14) 0.0295(16) 0.0186(13) 0.0062(11) -0.0042(11) 0.0023(11)
C4 0.0205(13) 0.0235(14) 0.0180(12) 0.0007(11) -0.0025(10) 0.0002(11)
C5 0.0139(12) 0.0164(12) 0.0169(11) -0.0002(10) 0.0005(10) -0.0005(10)
C6 0.0145(12) 0.0176(12) 0.0139(11) 0.0011(10) 0.0006(9) -0.0012(10)
C7 0.0200(13) 0.0182(13) 0.0116(11) -0.0015(10) -0.0018(10) 0.0032(10)
C8 0.0263(15) 0.0231(14) 0.0157(12) -0.0001(11) -0.0008(11) 0.0042(11)
C9 0.0297(16) 0.0375(18) 0.0163(13) -0.0060(12) -0.0010(12) 0.0106(13)
C10 0.0347(16) 0.0284(16) 0.0285(15) -0.0165(13) -0.0111(13) 0.0127(13)
C11 0.0299(16) 0.0185(15) 0.0401(17) -0.0048(13) -0.0094(14) -0.0018(12)
C12 0.0192(13) 0.0221(14) 0.0261(14) -0.0040(12) 0.0015(11) -0.0035(11)
C13 0.0208(13) 0.0179(13) 0.0159(12) 0.0032(10) 0.0024(10) 0.0037(10)
Si1 0.0178(4) 0.0212(4) 0.0167(3) -0.0004(3) 0.0002(3) 0.0049(3)
C14 0.0236(15) 0.0332(17) 0.0336(16) 0.0043(13) 0.0095(12) 0.0051(13)
C15 0.0247(15) 0.0318(16) 0.0248(14) -0.0087(12) -0.0019(12) 0.0110(12)
C16 0.0259(15) 0.0375(17) 0.0244(14) -0.0014(13) -0.0064(11) 0.0076(13)
C17 0.0217(13) 0.0145(12) 0.0124(11) -0.0029(9) 0.0035(10) 0.0022(10)
C18 0.0254(14) 0.0127(12) 0.0182(13) -0.0005(11) -0.0031(11) -0.0009(11)
C19 0.0323(16) 0.0265(16) 0.0207(14) 0.0022(12) -0.0102(12) -0.0088(12)
C20 0.0414(18) 0.0285(15) 0.0195(13) 0.0075(12) -0.0107(13) -0.0087(15)
C21 0.0333(16) 0.0219(14) 0.0169(12) 0.0015(11) -0.0004(12) -0.0053(12)
C22 0.0218(13) 0.0158(13) 0.0153(12) -0.0040(10) -0.0014(10) 0.0012(10)
C23 0.0202(13) 0.0160(13) 0.0204(13) -0.0007(11) -0.0024(11) -0.0034(10)
C24 0.0218(14) 0.0211(13) 0.0207(13) 0.0007(10) 0.0010(11) -0.0031(11)
C25 0.0256(15) 0.0332(16) 0.0301(15) 0.0018(12) -0.0070(13) -0.0041(13)
C26 0.0359(17) 0.0212(15) 0.0256(14) -0.0045(12) 0.0044(13) -0.0065(12)
C27 0.077(3) 0.051(2) 0.0245(16) 0.0168(16) -0.0244(18) -0.029(2)
C28 0.094(4) 0.102(4) 0.0236(17) 0.021(2) -0.023(2) -0.061(3)
C29 0.199(8) 0.078(4) 0.075(3) 0.052(3) -0.086(4) -0.063(4)
C30 0.089(4) 0.124(5) 0.036(2) 0.012(3) 0.003(2) -0.004(4)
C31 0.0171(13) 0.0216(14) 0.0189(13) -0.0022(11) 0.0027(10) -0.0002(11)
C32 0.0172(13) 0.0372(17) 0.0251(15) -0.0050(12) -0.0005(11) -0.0100(12)
C33 0.0254(15) 0.0237(15) 0.0353(16) -0.0033(13) -0.0016(12) -0.0063(12)
C34 0.0236(15) 0.0357(18) 0.0284(15) -0.0052(13) 0.0083(12) 0.0070(13)

loop_
_atom_type_symbol
_atom_type_description
_atom_type_scat_dispersion_real
_atom_type_scat_dispersion_imag
_atom_type_scat_source
C C 0.0033 0.0016 'International Tables Vol C Tables 4.2.6.8 and 6.1.1.4'
H H 0.0000 0.0000 'International Tables Vol C Tables 4.2.6.8 and 6.1.1.4'
N N 0.0061 0.0033 'International Tables Vol C Tables 4.2.6.8 and 6.1.1.4'
Si Si 0.0817 0.0704 'International Tables Vol C Tables 4.2.6.8 and 6.1.1.4'
P P 0.1023 0.0942 'International Tables Vol C Tables 4.2.6.8 and 6.1.1.4'
Ni Ni 0.3393 1.1124 'International Tables Vol C Tables 4.2.6.8 and 6.1.1.4'
Br Br -0.2901 2.4595 'International Tables Vol C Tables 4.2.6.8 and 6.1.1.4'

loop_
_geom_angle_atom_site_label_1
_geom_angle_atom_site_label_2
_geom_angle_atom_site_label_3
_geom_angle
C17 Ni1 N1 171.11(10)
C17 Ni1 P1 88.09(7)
N1 Ni1 P1 83.41(6)
C17 Ni1 Br1 89.90(7)
N1 Ni1 Br1 98.32(6)
P1 Ni1 Br1 174.12(3)
C6 P1 C13 116.34(13)
C6 P1 Ni1 108.51(9)
C13 P1 Ni1 134.53(9)
C1 N1 C5 118.5(2)
C1 N1 Ni1 122.47(19)
C5 N1 Ni1 118.83(17)
N1 C1 C2 123.1(3)
N1 C1 H1 118.5
C2 C1 H1 118.5
C3 C2 C1 118.6(3)
C3 C2 H2 120.7
C1 C2 H2 120.7
C2 C3 C4 119.1(2)
C2 C3 H3 120.5
C4 C3 H3 120.5
C3 C4 C5 119.9(3)
C3 C4 H4 120.0
C5 C4 H4 120.0
N1 C5 C4 120.8(2)
N1 C5 C6 117.0(2)
C4 C5 C6 122.2(2)
C5 C6 C7 121.9(2)
C5 C6 P1 111.28(18)
C7 C6 P1 126.78(19)
C12 C7 C8 118.5(2)
C12 C7 C6 119.8(2)
C8 C7 C6 121.7(2)
C9 C8 C7 120.1(3)
C9 C8 H8 120.0
C7 C8 H8 120.0
C10 C9 C8 120.8(3)
C10 C9 H9 119.6
C8 C9 H9 119.6
C9 C10 C11 119.8(3)
C9 C10 H10 120.1
C11 C10 H10 120.1
C12 C11 C10 119.7(3)
C12 C11 H11 120.2
C10 C11 H11 120.2
C11 C12 C7 121.2(3)
C11 C12 H12 119.4
C7 C12 H12 119.4
P1 C13 Si1 119.97(14)
P1 C13 H13 107.3
Si1 C13 H13 107.3
P1 C13 H13A 107.3
Si1 C13 H13A 107.3
H13 C13 H13A 106.9
C15 Si1 C16 109.96(14)
C15 Si1 C14 108.72(14)
C16 Si1 C14 111.66(15)
C15 Si1 C13 109.74(13)
C16 Si1 C13 104.88(12)
C14 Si1 C13 111.84(12)
Si1 C14 H14 109.5
Si1 C14 H14A 109.5
H14 C14 H14A 109.5
Si1 C14 H14B 109.5
H14 C14 H14B 109.5
H14A C14 H14B 109.5
Si1 C15 H15 109.5
Si1 C15 H15A 109.5
H15 C15 H15A 109.5
Si1 C15 H15B 109.5
H15 C15 H15B 109.5
H15A C15 H15B 109.5
Si1 C16 H16 109.5
Si1 C16 H16A 109.5
H16 C16 H16A 109.5
Si1 C16 H16B 109.5
H16 C16 H16B 109.5
H16A C16 H16B 109.5
C22 C17 C18 119.4(2)
C22 C17 Ni1 120.37(19)
C18 C17 Ni1 120.23(19)
C19 C18 C17 118.8(2)
C19 C18 C23 114.3(2)
C17 C18 C23 126.8(2)
C20 C19 C18 122.9(3)
C20 C19 H19 118.6
C18 C19 H19 118.6
C19 C20 C21 117.4(3)
C19 C20 C27 123.1(3)
C21 C20 C27 119.5(3)
C20 C21 C22 122.9(3)
C20 C21 H21 118.5
C22 C21 H21 118.5
C21 C22 C17 118.7(2)
C21 C22 C31 113.2(2)
C17 C22 C31 128.0(2)
C25 C23 C24 106.7(2)
C25 C23 C26 110.1(2)
C24 C23 C26 106.9(2)
C25 C23 C18 109.7(2)
C24 C23 C18 116.4(2)
C26 C23 C18 107.0(2)
C23 C24 H24 109.5
C23 C24 H24A 109.5
H24 C24 H24A 109.5
C23 C24 H24B 109.5
H24 C24 H24B 109.5
H24A C24 H24B 109.5
C23 C25 H25 109.5
C23 C25 H25A 109.5
H25 C25 H25A 109.5
C23 C25 H25B 109.5
H25 C25 H25B 109.5
H25A C25 H25B 109.5
C23 C26 H26 109.5
C23 C26 H26A 109.5
H26 C26 H26A 109.5
C23 C26 H26B 109.5
H26 C26 H26B 109.5
H26A C26 H26B 109.5
C29 C27 C28 119.8(4)
C29 C27 C20 112.5(3)
C28 C27 C20 114.4(3)
C29 C27 C30 99.3(5)
C28 C27 C30 100.1(4)
C20 C27 C30 107.7(3)
C27 C28 H28 109.5
C27 C28 H28A 109.5
H28 C28 H28A 109.5
C27 C28 H28B 109.5
H28 C28 H28B 109.5
H28A C28 H28B 109.5
C27 C29 H29 109.5
C27 C29 H29A 109.5
H29 C29 H29A 109.5
C27 C29 H29B 109.5
H29 C29 H29B 109.5
H29A C29 H29B 109.5
C27 C30 H30 109.5
C27 C30 H30A 109.5
H30 C30 H30A 109.5
C27 C30 H30B 109.5
H30 C30 H30B 109.5
H30A C30 H30B 109.5
C32 C31 C33 106.1(2)
C32 C31 C34 106.2(2)
C33 C31 C34 109.3(2)
C32 C31 C22 117.8(2)
C33 C31 C22 109.8(2)
C34 C31 C22 107.3(2)
C31 C32 H32 109.5
C31 C32 H32A 109.5
H32 C32 H32A 109.5
C31 C32 H32B 109.5
H32 C32 H32B 109.5
H32A C32 H32B 109.5
C31 C33 H33 109.5
C31 C33 H33A 109.5
H33 C33 H33A 109.5
C31 C33 H33B 109.5
H33 C33 H33B 109.5
H33A C33 H33B 109.5
C31 C34 H34 109.5
C31 C34 H34A 109.5
H34 C34 H34A 109.5
C31 C34 H34B 109.5
H34 C34 H34B 109.5
H34A C34 H34B 109.5

loop_
_geom_bond_atom_site_label_1
_geom_bond_atom_site_label_2
_geom_bond_distance
Ni1 C17 1.912(3)
Ni1 N1 2.025(2)
Ni1 P1 2.0702(7)
Ni1 Br1 2.3502(4)
P1 C6 1.682(2)
P1 C13 1.787(3)
N1 C1 1.333(3)
N1 C5 1.371(3)
C1 C2 1.395(4)
C1 H1 0.9500
C2 C3 1.374(4)
C2 H2 0.9500
C3 C4 1.390(4)
C3 H3 0.9500
C4 C5 1.386(3)
C4 H4 0.9500
C5 C6 1.470(3)
C6 C7 1.480(3)
C7 C12 1.390(4)
C7 C8 1.411(4)
C8 C9 1.378(4)
C8 H8 0.9500
C9 C10 1.386(5)
C9 H9 0.9500
C10 C11 1.389(5)
C10 H10 0.9500
C11 C12 1.388(4)
C11 H11 0.9500
C12 H12 0.9500
C13 Si1 1.905(3)
C13 H13 0.9900
C13 H13A 0.9900
Si1 C15 1.860(3)
Si1 C16 1.867(3)
Si1 C14 1.866(3)
C14 H14 0.9800
C14 H14A 0.9800
C14 H14B 0.9800
C15 H15 0.9800
C15 H15A 0.9800
C15 H15B 0.9800
C16 H16 0.9800
C16 H16A 0.9800
C16 H16B 0.9800
C17 C22 1.414(4)
C17 C18 1.412(4)
C18 C19 1.403(4)
C18 C23 1.564(4)
C19 C20 1.378(4)
C19 H19 0.9500
C20 C21 1.388(4)
C20 C27 1.548(4)
C21 C22 1.397(4)
C21 H21 0.9500
C22 C31 1.559(4)
C23 C25 1.533(4)
C23 C24 1.538(4)
C23 C26 1.548(4)
C24 H24 0.9800
C24 H24A 0.9800
C24 H24B 0.9800
C25 H25 0.9800
C25 H25A 0.9800
C25 H25B 0.9800
C26 H26 0.9800
C26 H26A 0.9800
C26 H26B 0.9800
C27 C29 1.411(6)
C27 C28 1.459(5)
C27 C30 1.636(7)
C28 H28 0.9800
C28 H28A 0.9800
C28 H28B 0.9800
C29 H29 0.9800
C29 H29A 0.9800
C29 H29B 0.9800
C30 H30 0.9800
C30 H30A 0.9800
C30 H30B 0.9800
C31 C32 1.533(4)
C31 C33 1.536(4)
C31 C34 1.549(4)
C32 H32 0.9800
C32 H32A 0.9800
C32 H32B 0.9800
C33 H33 0.9800
C33 H33A 0.9800
C33 H33B 0.9800
C34 H34 0.9800
C34 H34A 0.9800
C34 H34B 0.9800

loop_
_geom_torsion_atom_site_label_1
_geom_torsion_atom_site_label_2
_geom_torsion_atom_site_label_3
_geom_torsion_atom_site_label_4
_geom_torsion
C17 Ni1 P1 C6 -168.93(12)
N1 Ni1 P1 C6 8.48(11)
Br1 Ni1 P1 C6 -98.9(2)
C17 Ni1 P1 C13 1.41(15)
N1 Ni1 P1 C13 178.82(14)
Br1 Ni1 P1 C13 71.4(3)
C17 Ni1 N1 C1 -166.5(6)
P1 Ni1 N1 C1 176.5(2)
Br1 Ni1 N1 C1 -9.1(2)
C17 Ni1 N1 C5 8.2(8)
P1 Ni1 N1 C5 -8.73(18)
Br1 Ni1 N1 C5 165.61(18)
C5 N1 C1 C2 -0.9(4)
Ni1 N1 C1 C2 173.9(2)
N1 C1 C2 C3 -1.1(5)
C1 C2 C3 C4 2.1(4)
C2 C3 C4 C5 -1.1(4)
C1 N1 C5 C4 1.9(4)
Ni1 N1 C5 C4 -173.06(19)
C1 N1 C5 C6 -179.3(2)
Ni1 N1 C5 C6 5.8(3)
C3 C4 C5 N1 -0.9(4)
C3 C4 C5 C6 -179.7(2)
N1 C5 C6 C7 -176.6(2)
C4 C5 C6 C7 2.3(4)
N1 C5 C6 P1 1.9(3)
C4 C5 C6 P1 -179.2(2)
C13 P1 C6 C5 179.56(17)
Ni1 P1 C6 C5 -8.11(19)
C13 P1 C6 C7 -2.0(3)
Ni1 P1 C6 C7 170.3(2)
C5 C6 C7 C12 117.1(3)
P1 C6 C7 C12 -61.2(3)
C5 C6 C7 C8 -62.6(4)
P1 C6 C7 C8 119.1(3)
C12 C7 C8 C9 -1.1(4)
C6 C7 C8 C9 178.7(3)
C7 C8 C9 C10 0.4(4)
C8 C9 C10 C11 0.2(5)
C9 C10 C11 C12 -0.2(4)
C10 C11 C12 C7 -0.4(4)
C8 C7 C12 C11 1.1(4)
C6 C7 C12 C11 -178.7(3)
C6 P1 C13 Si1 -67.4(2)
Ni1 P1 C13 Si1 122.78(12)
P1 C13 Si1 C15 99.45(18)
P1 C13 Si1 C16 -142.48(17)
P1 C13 Si1 C14 -21.3(2)
N1 Ni1 C17 C22 69.8(7)
P1 Ni1 C17 C22 86.7(2)
Br1 Ni1 C17 C22 -87.8(2)
N1 Ni1 C17 C18 -111.0(6)
P1 Ni1 C17 C18 -94.2(2)
Br1 Ni1 C17 C18 91.3(2)
C22 C17 C18 C19 1.3(4)
Ni1 C17 C18 C19 -177.9(2)
C22 C17 C18 C23 177.6(2)
Ni1 C17 C18 C23 -1.6(4)
C17 C18 C19 C20 -0.7(4)
C23 C18 C19 C20 -177.5(3)
C18 C19 C20 C21 0.2(5)
C18 C19 C20 C27 -179.7(3)
C19 C20 C21 C22 -0.1(5)
C27 C20 C21 C22 179.8(3)
C20 C21 C22 C17 0.7(4)
C20 C21 C22 C31 177.6(3)
C18 C17 C22 C21 -1.3(4)
Ni1 C17 C22 C21 177.9(2)
C18 C17 C22 C31 -177.6(2)
Ni1 C17 C22 C31 1.5(4)
C19 C18 C23 C25 -49.7(3)
C17 C18 C23 C25 133.8(3)
C19 C18 C23 C24 -171.0(2)
C17 C18 C23 C24 12.6(4)
C19 C18 C23 C26 69.7(3)
C17 C18 C23 C26 -106.7(3)
C19 C20 C27 C29 129.3(5)
C21 C20 C27 C29 -50.6(6)
C19 C20 C27 C28 -11.9(6)
C21 C20 C27 C28 168.2(4)
C19 C20 C27 C30 -122.3(4)
C21 C20 C27 C30 57.8(4)
C21 C22 C31 C32 174.2(2)
C17 C22 C31 C32 -9.2(4)
C21 C22 C31 C33 52.7(3)
C17 C22 C31 C33 -130.7(3)
C21 C22 C31 C34 -66.0(3)
C17 C22 C31 C34 110.5(3)
